data_2239777
loop_
_publ_author_name
'Vinuchakkaravarthy, T.'
'Sankaran, M.'
'Mohan, P. S.'
'Velmurugan, D.'

_publ_section_title
;
 (2<i>E</i>)-2-Benzylidene-9-phenyl-3,4-dihydroacridin-1(2<i>H</i>)-one
;
_journal_coeditor_code BT6954
_journal_issue 8
_journal_name_full 'Acta Crystallographica Section E'
_journal_page_first o870
_journal_paper_doi 10.1107/S1600536814015943
_journal_volume 70
_journal_year 2014
_chemical_formula_iupac 'C26 H19 N O'
_chemical_formula_moiety 'C26 H19 N O'
_chemical_formula_sum 'C26 H19 N O'
_chemical_formula_weight 361.42
_chemical_name_systematic
;
(2<i>E</i>)-2-Benzylidene-9-phenyl-3,4-dihydroacridin-1(2<i>H</i>)-one
;
_space_group_IT_number 14
_symmetry_cell_setting monoclinic
_symmetry_space_group_name_Hall '-P 2ybc'
_symmetry_space_group_name_H-M 'P 1 21/c 1'
_atom_sites_solution_hydrogens geom
_atom_sites_solution_primary direct
_atom_sites_solution_secondary difmap
_audit_creation_method SHELXL-97
_cell_angle_alpha 90.00
_cell_angle_beta 95.503(2)
_cell_angle_gamma 90.00
_cell_formula_units_Z 4
_cell_length_a 9.2222(3)
_cell_length_b 10.7555(4)
_cell_length_c 19.4962(5)
_cell_measurement_reflns_used 4776
_cell_measurement_temperature 293(2)
_cell_measurement_theta_max 28.3
_cell_measurement_theta_min 2.1
_cell_volume 1924.90(11)
_computing_cell_refinement 'SAINT (Bruker, 2008)'
_computing_data_collection 'APEX2 (Bruker, 2008)'
_computing_data_reduction 'SAINT (Bruker, 2008)'
_computing_molecular_graphics 'ORTEP-3 for Windows (Farrugia, 2012)'
_computing_publication_material 'SHELXL97 (Sheldrick, 2008) and PLATON (Spek, 2009)'
_computing_structure_refinement 'SHELXL97 (Sheldrick, 2008)'
_computing_structure_solution 'SHELXS97 (Sheldrick, 2008)'
_diffrn_ambient_temperature 293(2)
_diffrn_measured_fraction_theta_full 0.995
_diffrn_measured_fraction_theta_max 0.995
_diffrn_measurement_device_type 'Bruker SMART APEXII CCD'
_diffrn_measurement_method '\w and \f scans'
_diffrn_radiation_monochromator graphite
_diffrn_radiation_source 'fine-focus sealed tube'
_diffrn_radiation_type MoK\a
_diffrn_radiation_wavelength 0.71073
_diffrn_reflns_av_R_equivalents 0.0286
_diffrn_reflns_av_sigmaI/netI 0.0262
_diffrn_reflns_limit_h_max 10
_diffrn_reflns_limit_h_min -12
_diffrn_reflns_limit_k_max 14
_diffrn_reflns_limit_k_min -13
_diffrn_reflns_limit_l_max 25
_diffrn_reflns_limit_l_min -25
_diffrn_reflns_number 18382
_diffrn_reflns_theta_full 28.33
_diffrn_reflns_theta_max 28.33
_diffrn_reflns_theta_min 2.10
_exptl_absorpt_coefficient_mu 0.075
_exptl_absorpt_correction_T_max 0.7457
_exptl_absorpt_correction_T_min 0.6618
_exptl_absorpt_correction_type multi-scan
_exptl_absorpt_process_details '(<i>SADABS</i>; Bruker, 2008)'
_exptl_crystal_colour White
_exptl_crystal_density_diffrn 1.247
_exptl_crystal_density_meas 1.25
_exptl_crystal_density_method 'not measured'
_exptl_crystal_description Block
_exptl_crystal_F_000 760
_exptl_crystal_size_max 0.20
_exptl_crystal_size_mid 0.20
_exptl_crystal_size_min 0.20
_refine_diff_density_max 0.231
_refine_diff_density_min -0.157
_refine_ls_extinction_coef 0.0041(8)
_refine_ls_extinction_expression Fc^*^=kFc[1+0.001xFc^2^\l^3^/sin(2\q)]^-1/4^
_refine_ls_extinction_method 'SHELXL97 (Sheldrick, 2008)'
_refine_ls_goodness_of_fit_ref 0.997
_refine_ls_hydrogen_treatment constr
_refine_ls_matrix_type full
_refine_ls_number_parameters 254
_refine_ls_number_reflns 4776
_refine_ls_number_restraints 0
_refine_ls_restrained_S_all 0.997
_refine_ls_R_factor_all 0.0731
_refine_ls_R_factor_gt 0.0443
_refine_ls_shift/su_max 0.013
_refine_ls_shift/su_mean 0.002
_refine_ls_structure_factor_coef Fsqd
_refine_ls_weighting_details 'calc w=1/[\s^2^(Fo^2^)+(0.0587P)^2^+0.3326P] where P=(Fo^2^+2Fc^2^)/3'
_refine_ls_weighting_scheme calc
_refine_ls_wR_factor_gt 0.1138
_refine_ls_wR_factor_ref 0.1314
_reflns_number_gt 3205
_reflns_number_total 4776
_reflns_threshold_expression I>2sigma(I)
_cod_data_source_file bt6954sup1.cif
_cod_data_source_block I
_cod_original_sg_symbol_H-M 'P 21/c'
_cod_database_code 2239777
_cod_database_fobs_code 2239777

loop_
_symmetry_equiv_pos_as_xyz
'x, y, z'
'-x, y+1/2, -z+1/2'
'-x, -y, -z'
'x, -y-1/2, z-1/2'

loop_
_atom_site_type_symbol
_atom_site_label
_atom_site_fract_x
_atom_site_fract_y
_atom_site_fract_z
_atom_site_U_iso_or_equiv
_atom_site_adp_type
_atom_site_calc_flag
_atom_site_refinement_flags
_atom_site_occupancy
_atom_site_symmetry_multiplicity
C C1 0.47972(17) 0.49247(14) 0.17309(8) 0.0542(4) Uani d . 1 1
H H1 0.4841 0.4062 0.1757 0.065 Uiso calc R 1 1
C C2 0.5587(2) 0.56214(17) 0.22142(9) 0.0711(5) Uani d . 1 1
H H2 0.6162 0.5233 0.2569 0.085 Uiso calc R 1 1
C C3 0.5539(2) 0.69204(17) 0.21798(10) 0.0811(6) Uani d . 1 1
H H3 0.6089 0.7388 0.2511 0.097 Uiso calc R 1 1
C C4 0.4701(2) 0.75058(15) 0.16689(9) 0.0677(5) Uani d . 1 1
H H4 0.4674 0.8370 0.1655 0.081 Uiso calc R 1 1
C C5 0.38702(16) 0.68116(12) 0.11582(7) 0.0457(3) Uani d . 1 1
C C6 0.39092(15) 0.54970(12) 0.11883(7) 0.0416(3) Uani d . 1 1
C C7 0.30846(14) 0.48187(11) 0.06585(6) 0.0376(3) Uani d . 1 1
C C8 0.23412(14) 0.54820(11) 0.01290(6) 0.0381(3) Uani d . 1 1
C C9 0.23927(14) 0.68112(11) 0.01406(7) 0.0399(3) Uani d . 1 1
C C10 0.15959(17) 0.75179(12) -0.04403(7) 0.0484(3) Uani d . 1 1
H H10A 0.1996 0.8350 -0.0456 0.058 Uiso calc R 1 1
H H10B 0.0577 0.7590 -0.0361 0.058 Uiso calc R 1 1
C C11 0.17193(18) 0.68716(12) -0.11266(7) 0.0502(4) Uani d . 1 1
H H11A 0.1159 0.7328 -0.1490 0.060 Uiso calc R 1 1
H H11B 0.2730 0.6870 -0.1227 0.060 Uiso calc R 1 1
C C12 0.11714(15) 0.55543(12) -0.11151(7) 0.0434(3) Uani d . 1 1
C C13 0.14319(15) 0.48612(11) -0.04483(6) 0.0399(3) Uani d . 1 1
C C14 0.04150(17) 0.49483(12) -0.16301(7) 0.0475(3) Uani d . 1 1
H H14 0.0134 0.4146 -0.1523 0.057 Uiso calc R 1 1
C C15 -0.00427(18) 0.53472(12) -0.23384(7) 0.0488(3) Uani d . 1 1
C C16 0.0762(2) 0.61459(14) -0.27197(8) 0.0565(4) Uani d . 1 1
H H16 0.1647 0.6460 -0.2525 0.068 Uiso calc R 1 1
C C17 0.0255(2) 0.64745(16) -0.33848(8) 0.0688(5) Uani d . 1 1
H H17 0.0809 0.6998 -0.3635 0.083 Uiso calc R 1 1
C C18 -0.1053(3) 0.60374(18) -0.36787(9) 0.0773(6) Uani d . 1 1
H H18 -0.1398 0.6280 -0.4122 0.093 Uiso calc R 1 1
C C19 -0.1857(2) 0.52368(18) -0.33150(9) 0.0739(5) Uani d . 1 1
H H19 -0.2745 0.4935 -0.3515 0.089 Uiso calc R 1 1
C C20 -0.1349(2) 0.48783(15) -0.26524(8) 0.0601(4) Uani d . 1 1
H H20 -0.1886 0.4319 -0.2415 0.072 Uiso calc R 1 1
C C21 0.31014(14) 0.34287(11) 0.06809(6) 0.0398(3) Uani d . 1 1
C C22 0.23121(16) 0.27801(12) 0.11307(7) 0.0486(3) Uani d . 1 1
H H22 0.1776 0.3208 0.1435 0.058 Uiso calc R 1 1
C C23 0.23196(19) 0.14904(14) 0.11288(9) 0.0607(4) Uani d . 1 1
H H23 0.1770 0.1056 0.1425 0.073 Uiso calc R 1 1
C C24 0.3134(2) 0.08513(14) 0.06919(10) 0.0710(5) Uani d . 1 1
H H24 0.3138 -0.0013 0.0691 0.085 Uiso calc R 1 1
C C25 0.3942(2) 0.14968(16) 0.02578(10) 0.0766(5) Uani d . 1 1
H H25 0.4509 0.1068 -0.0033 0.092 Uiso calc R 1 1
C C26 0.39204(19) 0.27804(14) 0.02481(9) 0.0604(4) Uani d . 1 1
H H26 0.4463 0.3209 -0.0053 0.072 Uiso calc R 1 1
N N1 0.31024(13) 0.74545(10) 0.06376(6) 0.0459(3) Uani d . 1 1
O O1 0.09155(12) 0.38323(8) -0.03732(5) 0.0517(3) Uani d . 1 1

loop_
_atom_site_aniso_label
_atom_site_aniso_U_11
_atom_site_aniso_U_22
_atom_site_aniso_U_33
_atom_site_aniso_U_12
_atom_site_aniso_U_13
_atom_site_aniso_U_23
C1 0.0594(9) 0.0455(8) 0.0552(8) 0.0054(7) -0.0065(7) -0.0014(6)
C2 0.0810(12) 0.0635(10) 0.0627(10) 0.0080(9) -0.0252(9) -0.0038(8)
C3 0.1013(15) 0.0616(11) 0.0722(11) 0.0025(10) -0.0351(11) -0.0180(9)
C4 0.0883(13) 0.0435(8) 0.0671(10) 0.0003(8) -0.0153(9) -0.0135(7)
C5 0.0519(8) 0.0371(7) 0.0476(7) 0.0009(6) 0.0017(6) -0.0063(6)
C6 0.0442(7) 0.0374(7) 0.0431(7) 0.0019(6) 0.0029(6) -0.0019(5)
C7 0.0401(7) 0.0310(6) 0.0421(6) 0.0006(5) 0.0059(5) 0.0004(5)
C8 0.0424(7) 0.0301(6) 0.0419(7) -0.0008(5) 0.0045(5) 0.0012(5)
C9 0.0441(7) 0.0298(6) 0.0460(7) -0.0005(5) 0.0054(6) 0.0008(5)
C10 0.0619(9) 0.0281(6) 0.0537(8) -0.0006(6) -0.0023(7) 0.0052(6)
C11 0.0655(9) 0.0372(7) 0.0470(7) -0.0054(6) 0.0013(7) 0.0077(6)
C12 0.0527(8) 0.0340(6) 0.0434(7) 0.0007(6) 0.0039(6) 0.0030(5)
C13 0.0467(7) 0.0299(6) 0.0428(7) -0.0002(5) 0.0028(6) 0.0022(5)
C14 0.0638(9) 0.0346(7) 0.0437(7) 0.0006(6) 0.0037(6) 0.0023(5)
C15 0.0669(9) 0.0376(7) 0.0415(7) 0.0072(7) 0.0042(7) -0.0024(6)
C16 0.0744(11) 0.0466(8) 0.0493(8) 0.0060(7) 0.0093(7) 0.0015(7)
C17 0.1057(15) 0.0537(9) 0.0488(9) 0.0118(10) 0.0160(10) 0.0080(7)
C18 0.1155(17) 0.0686(12) 0.0457(9) 0.0241(11) -0.0039(10) 0.0050(8)
C19 0.0860(13) 0.0770(12) 0.0544(10) 0.0099(10) -0.0154(9) -0.0101(9)
C20 0.0771(11) 0.0542(9) 0.0477(8) -0.0002(8) 0.0000(8) -0.0060(7)
C21 0.0437(7) 0.0315(6) 0.0429(7) 0.0038(5) -0.0031(6) 0.0013(5)
C22 0.0569(9) 0.0395(7) 0.0485(8) 0.0022(6) 0.0000(6) 0.0072(6)
C23 0.0715(11) 0.0423(8) 0.0648(10) -0.0094(7) -0.0124(8) 0.0168(7)
C24 0.0966(14) 0.0291(7) 0.0817(12) 0.0063(8) -0.0204(11) 0.0012(8)
C25 0.1012(15) 0.0443(9) 0.0846(13) 0.0234(9) 0.0111(11) -0.0074(9)
C26 0.0708(10) 0.0422(8) 0.0705(10) 0.0103(7) 0.0191(8) 0.0008(7)
N1 0.0549(7) 0.0322(5) 0.0499(6) 0.0004(5) 0.0015(5) -0.0035(5)
O1 0.0673(7) 0.0343(5) 0.0514(6) -0.0106(4) -0.0052(5) 0.0058(4)

loop_
_atom_type_symbol
_atom_type_description
_atom_type_scat_dispersion_real
_atom_type_scat_dispersion_imag
_atom_type_scat_source
C C 0.0033 0.0016 'International Tables Vol C Tables 4.2.6.8 and 6.1.1.4'
H H 0.0000 0.0000 'International Tables Vol C Tables 4.2.6.8 and 6.1.1.4'
N N 0.0061 0.0033 'International Tables Vol C Tables 4.2.6.8 and 6.1.1.4'
O O 0.0106 0.0060 'International Tables Vol C Tables 4.2.6.8 and 6.1.1.4'

loop_
_geom_angle_atom_site_label_1
_geom_angle_atom_site_label_2
_geom_angle_atom_site_label_3
_geom_angle
C2 C1 C6 120.76(14)
C2 C1 H1 119.6
C6 C1 H1 119.6
C1 C2 C3 120.33(15)
C1 C2 H2 119.8
C3 C2 H2 119.8
C4 C3 C2 120.80(15)
C4 C3 H3 119.6
C2 C3 H3 119.6
C3 C4 C5 120.37(15)
C3 C4 H4 119.8
C5 C4 H4 119.8
N1 C5 C4 117.62(13)
N1 C5 C6 123.01(12)
C4 C5 C6 119.32(13)
C1 C6 C5 118.43(12)
C1 C6 C7 123.37(12)
C5 C6 C7 118.18(12)
C8 C7 C6 118.02(11)
C8 C7 C21 122.74(11)
C6 C7 C21 119.20(11)
C7 C8 C9 119.39(11)
C7 C8 C13 122.29(11)
C9 C8 C13 118.27(11)
N1 C9 C8 123.48(12)
N1 C9 C10 117.68(11)
C8 C9 C10 118.84(11)
C9 C10 C11 111.14(11)
C9 C10 H10A 109.4
C11 C10 H10A 109.4
C9 C10 H10B 109.4
C11 C10 H10B 109.4
H10A C10 H10B 108.0
C12 C11 C10 111.30(11)
C12 C11 H11A 109.4
C10 C11 H11A 109.4
C12 C11 H11B 109.4
C10 C11 H11B 109.4
H11A C11 H11B 108.0
C14 C12 C13 115.98(12)
C14 C12 C11 126.86(12)
C13 C12 C11 117.09(11)
O1 C13 C8 120.83(11)
O1 C13 C12 121.60(12)
C8 C13 C12 117.57(11)
C12 C14 C15 130.26(13)
C12 C14 H14 114.9
C15 C14 H14 114.9
C20 C15 C16 118.07(14)
C20 C15 C14 117.78(14)
C16 C15 C14 124.14(14)
C17 C16 C15 120.55(17)
C17 C16 H16 119.7
C15 C16 H16 119.7
C18 C17 C16 120.70(18)
C18 C17 H17 119.7
C16 C17 H17 119.7
C17 C18 C19 119.74(16)
C17 C18 H18 120.1
C19 C18 H18 120.1
C18 C19 C20 120.23(18)
C18 C19 H19 119.9
C20 C19 H19 119.9
C19 C20 C15 120.66(17)
C19 C20 H20 119.7
C15 C20 H20 119.7
C26 C21 C22 119.17(13)
C26 C21 C7 119.59(12)
C22 C21 C7 121.24(12)
C21 C22 C23 120.02(14)
C21 C22 H22 120.0
C23 C22 H22 120.0
C24 C23 C22 120.35(16)
C24 C23 H23 119.8
C22 C23 H23 119.8
C25 C24 C23 119.48(15)
C25 C24 H24 120.3
C23 C24 H24 120.3
C24 C25 C26 120.52(17)
C24 C25 H25 119.7
C26 C25 H25 119.7
C21 C26 C25 120.43(16)
C21 C26 H26 119.8
C25 C26 H26 119.8
C9 N1 C5 117.84(11)

loop_
_geom_bond_atom_site_label_1
_geom_bond_atom_site_label_2
_geom_bond_distance
C1 C2 1.359(2)
C1 C6 1.4151(19)
C1 H1 0.9300
C2 C3 1.399(2)
C2 H2 0.9300
C3 C4 1.356(2)
C3 H3 0.9300
C4 C5 1.411(2)
C4 H4 0.9300
C5 N1 1.3682(17)
C5 C6 1.4154(18)
C6 C7 1.4236(17)
C7 C8 1.3818(17)
C7 C21 1.4957(17)
C8 C9 1.4304(17)
C8 C13 1.4949(17)
C9 N1 1.3132(16)
C9 C10 1.4970(18)
C10 C11 1.522(2)
C10 H10A 0.9700
C10 H10B 0.9700
C11 C12 1.5051(18)
C11 H11A 0.9700
C11 H11B 0.9700
C12 C14 1.3361(18)
C12 C13 1.4978(17)
C13 O1 1.2191(15)
C14 C15 1.4689(18)
C14 H14 0.9300
C15 C20 1.393(2)
C15 C16 1.395(2)
C16 C17 1.381(2)
C16 H16 0.9300
C17 C18 1.369(3)
C17 H17 0.9300
C18 C19 1.377(3)
C18 H18 0.9300
C19 C20 1.386(2)
C19 H19 0.9300
C20 H20 0.9300
C21 C26 1.3750(19)
C21 C22 1.3813(19)
C22 C23 1.387(2)
C22 H22 0.9300
C23 C24 1.373(3)
C23 H23 0.9300
C24 C25 1.369(3)
C24 H24 0.9300
C25 C26 1.381(2)
C25 H25 0.9300
C26 H26 0.9300

loop_
_geom_hbond_atom_site_label_D
_geom_hbond_atom_site_label_H
_geom_hbond_atom_site_label_A
_geom_hbond_site_symmetry_A
_geom_hbond_distance_DH
_geom_hbond_distance_HA
_geom_hbond_distance_DA
_geom_hbond_angle_DHA
C10 H10B O1 3_565 0.97 2.58 3.2700(18) 128
C26 H26 Cg1 3_665 0.93 2.71 3.577(18) 156

loop_
_geom_torsion_atom_site_label_1
_geom_torsion_atom_site_label_2
_geom_torsion_atom_site_label_3
_geom_torsion_atom_site_label_4
_geom_torsion
C6 C1 C2 C3 -0.3(3)
C1 C2 C3 C4 0.4(3)
C2 C3 C4 C5 -0.5(3)
C3 C4 C5 N1 -176.88(17)
C3 C4 C5 C6 0.6(3)
C2 C1 C6 C5 0.4(2)
C2 C1 C6 C7 178.48(15)
N1 C5 C6 C1 176.83(13)
C4 C5 C6 C1 -0.5(2)
N1 C5 C6 C7 -1.4(2)
C4 C5 C6 C7 -178.70(14)
C1 C6 C7 C8 -175.42(13)
C5 C6 C7 C8 2.67(18)
C1 C6 C7 C21 2.24(19)
C5 C6 C7 C21 -179.67(12)
C6 C7 C8 C9 -1.66(18)
C21 C7 C8 C9 -179.24(12)
C6 C7 C8 C13 -179.36(11)
C21 C7 C8 C13 3.06(19)
C7 C8 C9 N1 -0.88(19)
C13 C8 C9 N1 176.92(12)
C7 C8 C9 C10 179.33(12)
C13 C8 C9 C10 -2.87(18)
N1 C9 C10 C11 141.67(13)
C8 C9 C10 C11 -38.53(17)
C9 C10 C11 C12 56.53(17)
C10 C11 C12 C14 142.07(15)
C10 C11 C12 C13 -34.70(18)
C7 C8 C13 O1 24.48(19)
C9 C8 C13 O1 -153.24(13)
C7 C8 C13 C12 -156.08(12)
C9 C8 C13 C12 26.19(17)
C14 C12 C13 O1 -3.7(2)
C11 C12 C13 O1 173.38(13)
C14 C12 C13 C8 176.83(12)
C11 C12 C13 C8 -6.04(18)
C13 C12 C14 C15 179.30(14)
C11 C12 C14 C15 2.5(3)
C12 C14 C15 C20 -148.09(16)
C12 C14 C15 C16 33.2(2)
C20 C15 C16 C17 1.1(2)
C14 C15 C16 C17 179.87(14)
C15 C16 C17 C18 0.9(3)
C16 C17 C18 C19 -1.6(3)
C17 C18 C19 C20 0.3(3)
C18 C19 C20 C15 1.8(3)
C16 C15 C20 C19 -2.5(2)
C14 C15 C20 C19 178.72(14)
C8 C7 C21 C26 74.02(18)
C6 C7 C21 C26 -103.53(15)
C8 C7 C21 C22 -106.21(15)
C6 C7 C21 C22 76.24(16)
C26 C21 C22 C23 -1.8(2)
C7 C21 C22 C23 178.44(13)
C21 C22 C23 C24 1.4(2)
C22 C23 C24 C25 0.0(3)
C23 C24 C25 C26 -1.2(3)
C22 C21 C26 C25 0.7(2)
C7 C21 C26 C25 -179.55(15)
C24 C25 C26 C21 0.8(3)
C8 C9 N1 C5 2.25(19)
C10 C9 N1 C5 -177.96(12)
C4 C5 N1 C9 176.28(13)
C6 C5 N1 C9 -1.1(2)
